data_4101957
loop_
_publ_author_name
'Elodie Salager'
'Graeme M. Day'
'Robin S. Stein'
'Chris J. Pickard'
'B\'en\'edicte Elena'
'Lyndon Emsley'

_publ_section_title
;
 Powder Crystallography by Combined Crystal Structure Prediction and
 High-Resolution 1H Solid-State NMR Spectroscopy
;
_journal_name_full 'Journal of the American Chemical Society'
_journal_page_first 2564
_journal_page_last 2566
_journal_paper_doi 10.1021/ja909449k
_journal_volume 132
_journal_year 2010
_chemical_formula_sum 'C10 H14 O'
_space_group_IT_number 14
_symmetry_space_group_name_Hall '-P 2ybc'
_symmetry_space_group_name_H-M 'P 1 21/c 1'
_cell_angle_alpha 90.000000
_cell_angle_beta 109.281400
_cell_angle_gamma 90.000000
_cell_formula_units_Z 4
_cell_length_a 8.376200
_cell_length_b 5.145500
_cell_length_c 21.909500
_cell_volume 891.327
_cod_data_source_file ja909449k_si_002_05.cif
_cod_data_source_block spacegroup_14_frame_1
_cod_depositor_comments
;
 Removing duplicate loop entries from the _atom_type loop.

 Antanas Vaitkus,
 2018-07-07
;
_cod_database_code 4101957

loop_
_symmetry_equiv_pos_site_id
_symmetry_equiv_pos_as_xyz
1 x,y,z
2 -x,1/2+y,1/2-z
3 -x,-y,-z
4 x,1/2-y,1/2+z

loop_
_atom_site_label
_atom_site_type_symbol
_atom_site_fract_x
_atom_site_fract_y
_atom_site_fract_z
C1 C 0.758919 0.291441 0.121685
C2 C 0.801312 0.428317 0.180334
C3 C 0.595064 0.324687 0.079110
C4 C 0.684960 0.587678 0.195013
C5 C 0.477817 0.484708 0.093348
C6 C 0.521091 0.618688 0.151710
C7 C 0.892587 0.125989 0.107548
C8 C 1.024257 0.304020 0.093913
C9 C 0.818427 -0.051333 0.048734
C10 C 0.396301 0.791363 0.168246
O1 O 0.960165 0.405265 0.225191
H1 H 0.981997 0.575236 0.244636
H2 H 0.556548 0.222285 0.033391
H3 H 0.722732 0.689537 0.241067
H4 H 0.351607 0.503992 0.058668
H5 H 0.955424 0.002674 0.149185
H6 H 1.080230 0.441786 0.132955
H7 H 1.126364 0.188575 0.086864
H8 H 0.964069 0.414190 0.049586
H9 H 0.723972 -0.185408 0.054986
H10 H 0.919020 -0.166405 0.040520
H11 H 0.759270 0.061699 0.004829
H12 H 0.280178 0.813822 0.127264
H13 H 0.362339 0.711636 0.208562
H14 H 0.448721 0.985228 0.182614

loop_
_atom_type_symbol
_atom_type_radius_bond
C 0.680000
O 0.680000
H 0.230000
